data_1505263
loop_
_publ_author_name
'Ko, Haye Min'
'Lee, Dong Gil'
'Kim, Min Ah'
'Kim, Hak Joong'
'Park, Jaejoon'
'Lah, Myoung Soo'
'Lee, Eun'

_publ_section_title
;
 Total synthesis of (-)-blepharocalyxin D.
;
_journal_issue 1
_journal_name_full 'Organic letters'
_journal_page_first 141
_journal_page_last 144
_journal_paper_doi 10.1021/ol0627956
_journal_volume 9
_journal_year 2007
_chemical_formula_sum 'C42 H48 O6'
_chemical_formula_weight 648.80
_chemical_name_systematic
;
 ?
;
_space_group_IT_number 19
_symmetry_cell_setting orthorhombic
_symmetry_space_group_name_Hall 'P 2ac 2ab'
_symmetry_space_group_name_H-M 'P 21 21 21'
_atom_sites_solution_hydrogens geom
_atom_sites_solution_primary direct
_atom_sites_solution_secondary difmap
_audit_creation_method SHELXL-97
_cell_angle_alpha 90.00
_cell_angle_beta 90.00
_cell_angle_gamma 90.00
_cell_formula_units_Z 4
_cell_length_a 6.0896(11)
_cell_length_b 22.401(4)
_cell_length_c 26.176(5)
_cell_measurement_reflns_used 8130
_cell_measurement_temperature 173(2)
_cell_measurement_theta_max 28.234
_cell_measurement_theta_min 2.391
_cell_volume 3570.8(11)
_computing_cell_refinement 'Bruker SAINT'
_computing_data_collection 'Bruker SMART'
_computing_data_reduction 'Bruker SAINT'
_computing_molecular_graphics ORTEP3
_computing_publication_material WinGX
_computing_structure_refinement 'Bruker SHELXTL'
_computing_structure_solution 'Bruker SHELXTL'
_diffrn_ambient_temperature 173(2)
_diffrn_measured_fraction_theta_full 0.965
_diffrn_measured_fraction_theta_max 0.965
_diffrn_measurement_device_type 'CCD area detector'
_diffrn_measurement_method 'omega scans'
_diffrn_radiation_monochromator graphite
_diffrn_radiation_source 'fine-focus sealed tube'
_diffrn_radiation_type MoK\a
_diffrn_radiation_wavelength 0.71073
_diffrn_reflns_av_R_equivalents 0.0461
_diffrn_reflns_av_sigmaI/netI 0.0728
_diffrn_reflns_limit_h_max 8
_diffrn_reflns_limit_h_min -5
_diffrn_reflns_limit_k_max 28
_diffrn_reflns_limit_k_min -29
_diffrn_reflns_limit_l_max 22
_diffrn_reflns_limit_l_min -34
_diffrn_reflns_number 21341
_diffrn_reflns_theta_full 28.34
_diffrn_reflns_theta_max 28.34
_diffrn_reflns_theta_min 1.20
_exptl_absorpt_coefficient_mu 0.079
_exptl_absorpt_correction_T_max 0.9843
_exptl_absorpt_correction_T_min 0.9652
_exptl_absorpt_correction_type multi-scan
_exptl_absorpt_process_details 'Bruker SADABS'
_exptl_crystal_colour colorless
_exptl_crystal_density_diffrn 1.207
_exptl_crystal_density_method 'not measured'
_exptl_crystal_description block
_exptl_crystal_F_000 1392
_exptl_crystal_size_max 0.45
_exptl_crystal_size_mid 0.43
_exptl_crystal_size_min 0.20
_refine_diff_density_max 0.258
_refine_diff_density_min -0.245
_refine_diff_density_rms 0.045
_refine_ls_abs_structure_details 'Flack H D (1983), Acta Cryst. A39, 876-881'
_refine_ls_abs_structure_Flack -0.2(14)
_refine_ls_extinction_method none
_refine_ls_goodness_of_fit_ref 1.057
_refine_ls_hydrogen_treatment mixed
_refine_ls_matrix_type full
_refine_ls_number_parameters 471
_refine_ls_number_reflns 8308
_refine_ls_number_restraints 0
_refine_ls_restrained_S_all 1.057
_refine_ls_R_factor_all 0.1181
_refine_ls_R_factor_gt 0.0691
_refine_ls_shift/su_max 0.000
_refine_ls_shift/su_mean 0.000
_refine_ls_structure_factor_coef Fsqd
_refine_ls_weighting_details 'calc w=1/[\s^2^(Fo^2^)+(0.0421P)^2^+1.4224P] where P=(Fo^2^+2Fc^2^)/3'
_refine_ls_weighting_scheme calc
_refine_ls_wR_factor_gt 0.1265
_refine_ls_wR_factor_ref 0.1417
_reflns_number_gt 5317
_reflns_number_total 8308
_reflns_threshold_expression >2sigma(I)
_cod_data_source_file ol0627956si20061117_035253.cif
_cod_data_source_block o6_16or
_cod_depositor_comments
;
The following automatic conversions were performed:

'_symmetry_cell_setting' value 'Orthorhombic' changed to
'orthorhombic' according to
/home/saulius/struct/CIF-dictionaries/cif_core.dic dictionary named
'cif_core.dic' version 2.4.1 from
2010-06-29.

'_exptl_absorpt_correction_type' value 'Multi-scan'
changed to 'multi-scan' according to
/home/saulius/struct/CIF-dictionaries/cif_core.dic dictionary named
'cif_core.dic' version 2.4.1 from 2010-06-29.

Automatic conversion script
Id: cif_fix_values 1715 2011-07-08 13:25:40Z adriana 
;
_cod_original_cell_volume 3570.7(11)
_cod_original_sg_symbol_H-M P2(1)2(1)2(1)
_cod_database_code 1505263

loop_
_symmetry_equiv_pos_as_xyz
'x, y, z'
'-x+1/2, -y, z+1/2'
'-x, y+1/2, -z+1/2'
'x+1/2, -y+1/2, -z'

loop_
_atom_site_label
_atom_site_type_symbol
_atom_site_fract_x
_atom_site_fract_y
_atom_site_fract_z
_atom_site_U_iso_or_equiv
_atom_site_adp_type
_atom_site_occupancy
_atom_site_symmetry_multiplicity
_atom_site_calc_flag
_atom_site_refinement_flags
_atom_site_disorder_assembly
_atom_site_disorder_group
O1 O -0.1461(3) 0.44708(8) -0.05140(7) 0.0356(5) Uani 1 1 d . . .
O2 O -0.2140(3) 0.61110(8) 0.01789(7) 0.0373(5) Uani 1 1 d . . .
O3 O -0.9854(5) 0.35564(13) -0.29223(10) 0.0847(9) Uani 1 1 d . . .
O4 O 0.2424(4) 0.24636(8) 0.08396(9) 0.0467(5) Uani 1 1 d . . .
O6 O -0.5764(4) 0.91237(10) 0.18701(9) 0.0584(6) Uani 1 1 d . . .
C1 C -0.0321(5) 0.51422(11) 0.01735(11) 0.0317(6) Uani 1 1 d . . .
H1 H -0.1527 0.4996 0.0401 0.038 Uiso 1 1 calc R . .
C2 C -0.1236(5) 0.56594(11) -0.01411(11) 0.0329(7) Uani 1 1 d . . .
H2 H -0.0003 0.5839 -0.0341 0.040 Uiso 1 1 calc R . .
C3 C -0.2976(5) 0.54613(12) -0.05089(11) 0.0392(7) Uani 1 1 d . . .
H3A H -0.3405 0.5800 -0.0730 0.047 Uiso 1 1 calc R . .
H3B H -0.4292 0.5329 -0.0318 0.047 Uiso 1 1 calc R . .
C4 C -0.2140(5) 0.49554(12) -0.08343(11) 0.0379(7) Uani 1 1 d . . .
H4 H -0.0838 0.5099 -0.1032 0.045 Uiso 1 1 calc R . .
C5 C -0.3843(5) 0.47256(12) -0.12073(12) 0.0407(7) Uani 1 1 d . . .
H5A H -0.4269 0.5057 -0.1437 0.049 Uiso 1 1 calc R . .
H5B H -0.5167 0.4607 -0.1013 0.049 Uiso 1 1 calc R . .
C6 C -0.3115(6) 0.41979(15) -0.15332(14) 0.0567(9) Uani 1 1 d . . .
H6A H -0.1783 0.4310 -0.1727 0.068 Uiso 1 1 calc R . .
H6B H -0.2731 0.3859 -0.1307 0.068 Uiso 1 1 calc R . .
C7 C -0.4876(6) 0.40039(14) -0.19007(13) 0.0498(8) Uani 1 1 d . . .
C8 C -0.6254(7) 0.35447(16) -0.17971(15) 0.0692(12) Uani 1 1 d . . .
H8 H -0.6070 0.3330 -0.1487 0.083 Uiso 1 1 calc R . .
C9 C -0.7932(7) 0.33771(16) -0.21288(15) 0.0699(12) Uani 1 1 d . . .
H9 H -0.8862 0.3051 -0.2045 0.084 Uiso 1 1 calc R . .
C10 C -0.8237(7) 0.36798(15) -0.25727(12) 0.0572(10) Uani 1 1 d . . .
C11 C -0.6894(7) 0.41562(18) -0.26872(14) 0.0689(11) Uani 1 1 d . . .
H11 H -0.7122 0.4378 -0.2992 0.083 Uiso 1 1 calc R . .
C12 C -0.5224(7) 0.43090(18) -0.23596(14) 0.0692(11) Uani 1 1 d . . .
H12 H -0.4280 0.4631 -0.2447 0.083 Uiso 1 1 calc R . .
C13 C -1.1302(8) 0.3083(2) -0.28038(16) 0.0844(14) Uani 1 1 d . . .
H13A H -1.0481 0.2707 -0.2792 0.127 Uiso 1 1 calc R . .
H13B H -1.2445 0.3058 -0.3066 0.127 Uiso 1 1 calc R . .
H13C H -1.1983 0.3157 -0.2471 0.127 Uiso 1 1 calc R . .
C14 C 0.0330(5) 0.46220(11) -0.01837(11) 0.0339(7) Uani 1 1 d . . .
H14 H 0.1599 0.4753 -0.0399 0.041 Uiso 1 1 calc R . .
C15 C 0.0947(4) 0.40510(11) 0.00843(10) 0.0311(6) Uani 1 1 d . . .
C16 C 0.2970(5) 0.37855(11) 0.00101(10) 0.0339(7) Uani 1 1 d . . .
H16 H 0.4004 0.3972 -0.0210 0.041 Uiso 1 1 calc R . .
C17 C 0.3535(5) 0.32490(12) 0.02494(11) 0.0362(7) Uani 1 1 d . . .
H17 H 0.4929 0.3071 0.0190 0.043 Uiso 1 1 calc R . .
C18 C 0.2041(5) 0.29805(11) 0.05734(11) 0.0352(7) Uani 1 1 d . . .
C19 C -0.0002(5) 0.32421(12) 0.06503(11) 0.0383(7) Uani 1 1 d . . .
H19 H -0.1035 0.3057 0.0871 0.046 Uiso 1 1 calc R . .
C20 C -0.0536(5) 0.37680(12) 0.04081(11) 0.0367(7) Uani 1 1 d . . .
H20 H -0.1942 0.3941 0.0463 0.044 Uiso 1 1 calc R . .
C21 C 0.4520(5) 0.21926(13) 0.07834(14) 0.0517(9) Uani 1 1 d . . .
H21A H 0.4753 0.2086 0.0424 0.078 Uiso 1 1 calc R . .
H21B H 0.4591 0.1832 0.0994 0.078 Uiso 1 1 calc R . .
H21C H 0.5663 0.2473 0.0893 0.078 Uiso 1 1 calc R . .
C22 C 0.1522(5) 0.53813(12) 0.05187(11) 0.0359(7) Uani 1 1 d . . .
H22 H 0.2738 0.5525 0.0293 0.043 Uiso 1 1 calc R . .
C23 C 0.2472(5) 0.49353(11) 0.08850(11) 0.0374(7) Uani 1 1 d . . .
H23 H 0.1540 0.4620 0.0995 0.045 Uiso 1 1 calc R A 1
O5 O 0.8094(8) 0.31129(17) 0.22861(15) 0.0752(16) Uani 0.742(8) 1 d P B 1
C24 C 0.4480(5) 0.49429(13) 0.10665(11) 0.0404(7) Uani 0.74 1 d P B 1
H24 H 0.5390 0.5273 0.0982 0.049 Uiso 0.74 1 calc PR B 1
C25 C 0.5404(12) 0.4475(3) 0.1391(2) 0.0359(17) Uani 0.742(8) 1 d P B 1
C26 C 0.7442(8) 0.4551(3) 0.16200(18) 0.0413(12) Uani 0.742(8) 1 d P B 1
H26 H 0.8192 0.4918 0.1570 0.050 Uiso 0.742(8) 1 calc PR B 1
C27 C 0.8433(8) 0.4116(3) 0.1919(2) 0.0476(14) Uani 0.742(8) 1 d P B 1
H27 H 0.9839 0.4185 0.2065 0.057 Uiso 0.742(8) 1 calc PR B 1
C28 C 0.7355(12) 0.3582(2) 0.2002(2) 0.0497(16) Uani 0.742(8) 1 d P B 1
C29 C 0.5288(12) 0.3499(2) 0.17859(19) 0.0510(16) Uani 0.742(8) 1 d P B 1
H29 H 0.4527 0.3135 0.1842 0.061 Uiso 0.742(8) 1 calc PR B 1
C30 C 0.4352(13) 0.3928(2) 0.1497(2) 0.0440(14) Uani 0.742(8) 1 d P B 1
H30 H 0.2930 0.3859 0.1359 0.053 Uiso 0.742(8) 1 calc PR B 1
C31 C 1.0169(14) 0.3153(4) 0.2496(3) 0.113(3) Uani 0.742(8) 1 d P B 1
H31A H 1.1268 0.3148 0.2223 0.169 Uiso 0.742(8) 1 calc PR B 1
H31B H 1.0416 0.2813 0.2725 0.169 Uiso 0.742(8) 1 calc PR B 1
H31C H 1.0297 0.3525 0.2690 0.169 Uiso 0.742(8) 1 calc PR B 1
O52 O 0.9500(19) 0.3510(5) 0.2399(4) 0.060(4) Uiso 0.258(8) 1 d P B 2
C242 C 0.4480(5) 0.49429(13) 0.10665(11) 0.0404(7) Uani 0.26 1 d P B 2
H242 H 0.5372 0.5237 0.0907 0.049 Uiso 0.26 1 calc PR B 2
C252 C 0.571(4) 0.4592(9) 0.1471(8) 0.027(5) Uiso 0.258(8) 1 d P B 2
C262 C 0.741(3) 0.4812(8) 0.1731(6) 0.051(5) Uiso 0.258(8) 1 d P B 2
H262 H 0.7782 0.5222 0.1701 0.061 Uiso 0.258(8) 1 calc PR B 2
C272 C 0.860(3) 0.4451(8) 0.2038(6) 0.055(5) Uiso 0.258(8) 1 d P B 2
H272 H 0.9786 0.4614 0.2229 0.066 Uiso 0.258(8) 1 calc PR B 2
C282 C 0.815(3) 0.3854(10) 0.2081(6) 0.041(4) Uiso 0.258(8) 1 d P B 2
C292 C 0.645(4) 0.3613(9) 0.1814(8) 0.045(5) Uiso 0.258(8) 1 d P B 2
H292 H 0.6080 0.3203 0.1848 0.054 Uiso 0.258(8) 1 calc PR B 2
C302 C 0.524(3) 0.4005(10) 0.1473(8) 0.048(6) Uiso 0.258(8) 1 d P B 2
H302 H 0.4125 0.3849 0.1256 0.057 Uiso 0.258(8) 1 calc PR B 2
C312 C 0.913(5) 0.2886(12) 0.2391(11) 0.093(8) Uiso 0.258(8) 1 d P B 2
H31D H 0.7630 0.2802 0.2508 0.140 Uiso 0.258(8) 1 calc PR B 2
H31E H 1.0181 0.2687 0.2617 0.140 Uiso 0.258(8) 1 calc PR B 2
H31F H 0.9312 0.2736 0.2041 0.140 Uiso 0.258(8) 1 calc PR B 2
C32 C 0.0649(5) 0.59215(11) 0.08221(11) 0.0360(7) Uani 1 1 d . . .
H32A H -0.0391 0.5778 0.1085 0.043 Uiso 1 1 calc R B .
H32B H 0.1892 0.6116 0.1000 0.043 Uiso 1 1 calc R . .
C33 C -0.0502(5) 0.63808(12) 0.04892(11) 0.0377(7) Uani 1 1 d . B .
H33 H 0.0611 0.6575 0.0263 0.045 Uiso 1 1 calc R . .
C34 C -0.1609(5) 0.68579(12) 0.08071(11) 0.0395(7) Uani 1 1 d . . .
H34A H -0.0490 0.7048 0.1028 0.047 Uiso 1 1 calc R B .
H34B H -0.2702 0.6664 0.1033 0.047 Uiso 1 1 calc R . .
C35 C -0.2763(6) 0.73448(13) 0.04989(12) 0.0479(8) Uani 1 1 d . B .
H35A H -0.1729 0.7509 0.0243 0.058 Uiso 1 1 calc R . .
H35B H -0.4020 0.7168 0.0313 0.058 Uiso 1 1 calc R . .
C36 C -0.3580(5) 0.78447(12) 0.08383(11) 0.0398(7) Uani 1 1 d . . .
C37 C -0.5635(6) 0.78318(15) 0.10491(14) 0.0528(9) Uani 1 1 d . B .
H37 H -0.6612 0.7518 0.0960 0.063 Uiso 1 1 calc R . .
C38 C -0.6317(6) 0.82628(15) 0.13878(14) 0.0552(9) Uani 1 1 d . . .
H38 H -0.7762 0.8246 0.1524 0.066 Uiso 1 1 calc R B .
C39 C -0.4935(5) 0.87161(14) 0.15314(11) 0.0429(8) Uani 1 1 d . B .
C40 C -0.2871(5) 0.87395(13) 0.13214(12) 0.0487(8) Uani 1 1 d . . .
H40 H -0.1891 0.9051 0.1413 0.058 Uiso 1 1 calc R B .
C41 C -0.2224(5) 0.83049(13) 0.09743(12) 0.0458(8) Uani 1 1 d . B .
H41 H -0.0800 0.8328 0.0827 0.055 Uiso 1 1 calc R . .
C42 C -0.4266(7) 0.95350(17) 0.20880(15) 0.0679(11) Uani 1 1 d . . .
H42A H -0.3015 0.9318 0.2233 0.102 Uiso 1 1 calc R . .
H42B H -0.5003 0.9762 0.2359 0.102 Uiso 1 1 calc R . .
H42C H -0.3745 0.9810 0.1823 0.102 Uiso 1 1 calc R . .

loop_
_atom_site_aniso_label
_atom_site_aniso_U_11
_atom_site_aniso_U_22
_atom_site_aniso_U_33
_atom_site_aniso_U_23
_atom_site_aniso_U_13
_atom_site_aniso_U_12
O1 0.0378(12) 0.0333(10) 0.0356(11) -0.0001(9) -0.0036(10) 0.0000(8)
O2 0.0414(12) 0.0304(9) 0.0402(11) -0.0033(9) -0.0026(10) 0.0029(8)
O3 0.104(2) 0.102(2) 0.0483(15) 0.0048(14) -0.0173(16) -0.0458(19)
O4 0.0491(13) 0.0309(10) 0.0601(13) 0.0118(10) 0.0062(12) -0.0017(10)
O6 0.0642(16) 0.0601(14) 0.0509(14) -0.0101(12) 0.0050(13) 0.0148(13)
C1 0.0284(15) 0.0325(14) 0.0342(15) 0.0052(12) 0.0046(13) -0.0026(12)
C2 0.0349(16) 0.0280(14) 0.0359(16) -0.0003(12) 0.0046(14) 0.0005(12)
C3 0.0423(18) 0.0351(15) 0.0401(17) 0.0006(13) -0.0037(15) 0.0028(13)
C4 0.0395(17) 0.0354(15) 0.0387(16) -0.0012(13) 0.0016(15) 0.0019(13)
C5 0.0454(19) 0.0380(16) 0.0388(17) -0.0005(14) -0.0034(15) 0.0016(14)
C6 0.055(2) 0.054(2) 0.061(2) -0.0139(18) -0.0093(19) 0.0113(17)
C7 0.058(2) 0.0416(18) 0.049(2) -0.0148(16) -0.0042(18) 0.0074(16)
C8 0.103(3) 0.051(2) 0.054(2) 0.0028(18) -0.023(2) -0.007(2)
C9 0.094(3) 0.055(2) 0.060(2) 0.0051(19) -0.009(2) -0.025(2)
C10 0.080(3) 0.054(2) 0.0372(18) -0.0085(17) -0.0021(19) -0.0132(19)
C11 0.084(3) 0.079(3) 0.044(2) 0.0040(19) -0.009(2) -0.023(2)
C12 0.073(3) 0.081(3) 0.053(2) -0.001(2) -0.001(2) -0.028(2)
C13 0.089(3) 0.099(3) 0.065(3) -0.005(2) -0.008(2) -0.041(3)
C14 0.0324(16) 0.0310(14) 0.0383(16) 0.0030(13) 0.0089(14) -0.0016(12)
C15 0.0300(16) 0.0294(14) 0.0338(15) -0.0037(12) 0.0036(13) -0.0032(12)
C16 0.0352(16) 0.0305(15) 0.0361(15) 0.0011(12) 0.0083(13) -0.0067(12)
C17 0.0317(16) 0.0314(15) 0.0453(17) -0.0030(13) 0.0034(14) 0.0009(12)
C18 0.0386(17) 0.0251(13) 0.0421(17) -0.0033(12) 0.0000(14) -0.0072(12)
C19 0.0370(17) 0.0342(15) 0.0437(17) 0.0015(13) 0.0094(15) -0.0110(13)
C20 0.0321(16) 0.0319(15) 0.0461(17) -0.0004(13) 0.0067(14) 0.0000(12)
C21 0.057(2) 0.0309(16) 0.067(2) 0.0135(16) 0.0009(19) 0.0030(15)
C22 0.0319(16) 0.0354(15) 0.0403(16) 0.0063(13) 0.0056(14) -0.0027(12)
C23 0.0436(18) 0.0289(14) 0.0397(17) -0.0016(12) 0.0047(16) -0.0029(13)
O5 0.096(4) 0.050(2) 0.079(3) 0.0025(19) -0.025(2) 0.023(2)
C24 0.0402(18) 0.0414(17) 0.0397(17) -0.0008(14) 0.0034(15) 0.0012(14)
C25 0.041(4) 0.037(4) 0.030(3) -0.018(3) -0.003(2) 0.005(3)
C26 0.038(3) 0.045(3) 0.041(3) -0.002(2) 0.002(2) 0.002(2)
C27 0.045(3) 0.049(4) 0.048(3) -0.003(3) -0.003(2) 0.007(3)
C28 0.067(4) 0.041(3) 0.041(3) -0.008(2) -0.009(3) 0.017(3)
C29 0.072(5) 0.027(2) 0.054(3) -0.006(2) -0.009(3) 0.000(3)
C30 0.057(4) 0.030(3) 0.044(3) -0.008(2) -0.009(3) 0.000(3)
C31 0.095(6) 0.115(7) 0.129(7) 0.065(6) -0.016(5) 0.039(5)
C242 0.0402(18) 0.0414(17) 0.0397(17) -0.0008(14) 0.0034(15) 0.0012(14)
C32 0.0379(17) 0.0349(15) 0.0351(15) 0.0034(13) -0.0008(14) -0.0054(13)
C33 0.0406(17) 0.0315(15) 0.0408(17) 0.0009(13) 0.0049(15) -0.0055(13)
C34 0.0473(19) 0.0318(15) 0.0394(17) -0.0008(13) 0.0043(15) -0.0024(13)
C35 0.056(2) 0.0436(17) 0.0445(18) 0.0016(14) -0.0036(18) 0.0045(15)
C36 0.051(2) 0.0314(15) 0.0371(16) 0.0053(13) -0.0055(15) 0.0023(14)
C37 0.043(2) 0.0499(19) 0.066(2) -0.0054(18) -0.0047(18) -0.0046(16)
C38 0.0381(19) 0.063(2) 0.065(2) -0.0039(19) 0.0056(18) 0.0021(17)
C39 0.046(2) 0.0447(18) 0.0385(17) 0.0031(15) -0.0036(16) 0.0127(15)
C40 0.048(2) 0.0404(17) 0.058(2) -0.0083(16) -0.0052(18) -0.0029(16)
C41 0.0391(18) 0.0441(17) 0.054(2) -0.0021(15) 0.0004(16) 0.0000(15)
C42 0.085(3) 0.063(2) 0.055(2) -0.0208(19) -0.006(2) 0.016(2)

loop_
_atom_type_symbol
_atom_type_description
_atom_type_scat_dispersion_real
_atom_type_scat_dispersion_imag
_atom_type_scat_source
C C 0.0033 0.0016 'International Tables Vol C Tables 4.2.6.8 and 6.1.1.4'
H H 0.0000 0.0000 'International Tables Vol C Tables 4.2.6.8 and 6.1.1.4'
O O 0.0106 0.0060 'International Tables Vol C Tables 4.2.6.8 and 6.1.1.4'

loop_
_geom_angle_atom_site_label_1
_geom_angle_atom_site_label_2
_geom_angle_atom_site_label_3
_geom_angle
C4 O1 C14 113.2(2)
C33 O2 C2 111.5(2)
C10 O3 C13 116.9(3)
C18 O4 C21 117.4(2)
C39 O6 C42 117.2(3)
C2 C1 C22 108.6(2)
C2 C1 C14 109.8(2)
C22 C1 C14 115.5(2)
O2 C2 C3 108.4(2)
O2 C2 C1 111.3(2)
C3 C2 C1 112.3(2)
C2 C3 C4 110.3(2)
O1 C4 C3 109.7(2)
O1 C4 C5 108.5(2)
C3 C4 C5 112.9(2)
C4 C5 C6 115.2(3)
C7 C6 C5 112.0(3)
C8 C7 C12 116.7(3)
C8 C7 C6 122.2(3)
C12 C7 C6 121.1(3)
C7 C8 C9 122.3(3)
C10 C9 C8 120.0(3)
C9 C10 O3 124.6(3)
C9 C10 C11 119.4(4)
O3 C10 C11 115.9(3)
C12 C11 C10 119.8(4)
C11 C12 C7 121.8(3)
O1 C14 C15 105.7(2)
O1 C14 C1 110.4(2)
C15 C14 C1 115.0(2)
C16 C15 C20 117.9(2)
C16 C15 C14 121.5(2)
C20 C15 C14 120.6(2)
C15 C16 C17 121.8(3)
C18 C17 C16 119.1(3)
O4 C18 C17 124.5(3)
O4 C18 C19 115.8(3)
C17 C18 C19 119.7(3)
C20 C19 C18 120.4(3)
C19 C20 C15 121.1(3)
C23 C22 C1 115.2(2)
C23 C22 C32 109.1(2)
C1 C22 C32 108.9(2)
C24 C23 C22 125.6(3)
C28 O5 C31 118.0(6)
C23 C24 C25 124.0(4)
C26 C25 C30 115.4(6)
C26 C25 C24 120.4(6)
C30 C25 C24 124.2(6)
C27 C26 C25 123.1(5)
C28 C27 C26 119.3(5)
O5 C28 C27 126.6(7)
O5 C28 C29 114.6(5)
C27 C28 C29 118.7(5)
C30 C29 C28 121.0(5)
C29 C30 C25 122.5(6)
C282 O52 C312 116.1(19)
C262 C252 C302 122(2)
C252 C262 C272 120.0(17)
C262 C272 C282 121.6(16)
C292 C282 C272 120.1(17)
C292 C282 O52 122.2(19)
C272 C282 O52 117.8(16)
C282 C292 C302 117.5(16)
C252 C302 C292 118.8(19)
C33 C32 C22 113.3(2)
O2 C33 C34 107.6(2)
O2 C33 C32 111.3(2)
C34 C33 C32 111.6(2)
C33 C34 C35 114.7(2)
C36 C35 C34 111.7(3)
C41 C36 C37 117.6(3)
C41 C36 C35 120.8(3)
C37 C36 C35 121.5(3)
C36 C37 C38 121.5(3)
C39 C38 C37 120.7(3)
O6 C39 C38 116.4(3)
O6 C39 C40 124.9(3)
C38 C39 C40 118.7(3)
C39 C40 C41 119.7(3)
C36 C41 C40 121.8(3)

loop_
_geom_bond_atom_site_label_1
_geom_bond_atom_site_label_2
_geom_bond_distance
O1 C4 1.432(3)
O1 C14 1.433(3)
O2 C33 1.421(3)
O2 C2 1.424(3)
O3 C10 1.372(4)
O3 C13 1.414(4)
O4 C18 1.372(3)
O4 C21 1.421(4)
O6 C39 1.369(4)
O6 C42 1.416(4)
C1 C2 1.527(4)
C1 C22 1.537(4)
C1 C14 1.546(4)
C2 C3 1.499(4)
C3 C4 1.506(4)
C4 C5 1.515(4)
C5 C6 1.524(4)
C6 C7 1.505(5)
C7 C8 1.355(5)
C7 C12 1.398(5)
C8 C9 1.392(5)
C9 C10 1.358(5)
C10 C11 1.378(5)
C11 C12 1.373(5)
C14 C15 1.507(4)
C15 C16 1.381(4)
C15 C20 1.392(4)
C16 C17 1.398(4)
C17 C18 1.382(4)
C18 C19 1.390(4)
C19 C20 1.377(4)
C22 C23 1.501(4)
C22 C32 1.542(4)
C23 C24 1.312(4)
O5 C28 1.364(6)
O5 C31 1.381(10)
C24 C25 1.462(8)
C25 C26 1.389(9)
C25 C30 1.409(9)
C26 C27 1.388(7)
C27 C28 1.382(8)
C28 C29 1.393(9)
C29 C30 1.350(7)
O52 C282 1.40(2)
O52 C312 1.42(3)
C252 C262 1.33(3)
C252 C302 1.35(3)
C262 C272 1.35(2)
C272 C282 1.37(2)
C282 C292 1.36(3)
C292 C302 1.46(3)
C32 C33 1.520(4)
C33 C34 1.513(4)
C34 C35 1.528(4)
C35 C36 1.513(4)
C36 C41 1.368(4)
C36 C37 1.368(4)
C37 C38 1.375(5)
C38 C39 1.372(4)
C39 C40 1.372(4)
C40 C41 1.389(4)
